data_7125570
loop_
_publ_author_name
'Paver, Michael A.'
'Joy, Jonathan S.'
'Hursthouse, Michael B.'

_publ_section_title
;
 A twenty-four membered mixed-metal macrocycle; synthesis and structure of
 cyclo-[(3-Me-1,2-C6H3O2)2SbNa(THF)2]6.
;
_journal_issue 18
_journal_name_full 'Chemical communications (Cambridge, England)'
_journal_page_first 2150
_journal_page_last 2151
_journal_paper_doi 10.1039/b206228c
_journal_year 2002
_chemical_formula_moiety 'C132 H168 Na6 O36 Sb6'
_chemical_formula_sum 'C132 H168 Na6 O36 Sb6'
_chemical_formula_weight 3199.10
_space_group_IT_number 2
_space_group_name_Hall '-P 1'
_space_group_name_H-M_alt 'P -1'
_symmetry_cell_setting triclinic
_symmetry_space_group_name_H-M 'P -1'
_atom_sites_solution_hydrogens geom
_atom_sites_solution_primary direct
_atom_sites_solution_secondary difmap
_audit_creation_method SHELXL-97
_cell_angle_alpha 103.943(4)
_cell_angle_beta 100.057(4)
_cell_angle_gamma 98.356(4)
_cell_formula_units_Z 1
_cell_length_a 15.7605(12)
_cell_length_b 16.6786(13)
_cell_length_c 17.2709(16)
_cell_measurement_reflns_used 90549
_cell_measurement_temperature 293(2)
_cell_measurement_theta_max 25.35
_cell_measurement_theta_min 2.91
_cell_volume 4254.2(6)
_computing_cell_refinement 'Scalepack (Otwinowski & Minor 1997)'
_computing_data_collection 'Collect (Nonius BV, 1997-2000)'
_computing_data_reduction 'Denzo & Scalepack (Otwinowski & Minor 1997)'
_computing_molecular_graphics 'ORTEP-3 (Farrugia, 1997)'
_computing_publication_material 'PLATON (Spek, 1990)'
_computing_structure_refinement 'SHELXL-97 (Sheldrick, 1997)'
_computing_structure_solution 'SHELXS-97 (Sheldrick, 1990)'
_diffrn_ambient_temperature 150(2)
_diffrn_detector_area_resol_mean 9.091
_diffrn_measured_fraction_theta_full 0.947
_diffrn_measured_fraction_theta_max 0.947
_diffrn_measurement_device_type 'Nonius KappaCCD'
_diffrn_measurement_method 'Phi and omega scans'
_diffrn_radiation_monochromator graphite
_diffrn_radiation_source 'Nonius FR591 rotating anode'
_diffrn_radiation_type MoK\a
_diffrn_radiation_wavelength 0.71073
_diffrn_reflns_av_R_equivalents 0.1012
_diffrn_reflns_av_sigmaI/netI 0.2082
_diffrn_reflns_limit_h_max 17
_diffrn_reflns_limit_h_min -17
_diffrn_reflns_limit_k_max 18
_diffrn_reflns_limit_k_min -18
_diffrn_reflns_limit_l_max 19
_diffrn_reflns_limit_l_min -19
_diffrn_reflns_number 22022
_diffrn_reflns_theta_full 23.25
_diffrn_reflns_theta_max 23.25
_diffrn_reflns_theta_min 2.95
_exptl_absorpt_coefficient_mu 1.016
_exptl_absorpt_correction_type none
_exptl_crystal_colour colourless
_exptl_crystal_density_diffrn 1.249
_exptl_crystal_density_method 'not measured'
_exptl_crystal_description block
_exptl_crystal_F_000 1620
_exptl_crystal_size_max 0.18
_exptl_crystal_size_mid 0.16
_exptl_crystal_size_min 0.04
_refine_diff_density_max 1.201
_refine_diff_density_min -0.568
_refine_diff_density_rms 0.137
_refine_ls_extinction_method none
_refine_ls_goodness_of_fit_ref 0.886
_refine_ls_hydrogen_treatment mixed
_refine_ls_matrix_type full
_refine_ls_number_parameters 740
_refine_ls_number_reflns 11582
_refine_ls_number_restraints 559
_refine_ls_restrained_S_all 0.888
_refine_ls_R_factor_all 0.1997
_refine_ls_R_factor_gt 0.0856
_refine_ls_shift/su_max 0.003
_refine_ls_shift/su_mean 0.000
_refine_ls_structure_factor_coef Fsqd
_refine_ls_weighting_details 'calc w=1/[\s^2^(Fo^2^)+(0.1344P)^2^+0.0000P] where P=(Fo^2^+2Fc^2^)/3'
_refine_ls_weighting_scheme calc
_refine_ls_wR_factor_gt 0.2082
_refine_ls_wR_factor_ref 0.2511
_reflns_number_gt 4453
_reflns_number_total 11582
_reflns_threshold_expression >2sigma(I)
_cod_data_source_file b206228c.txt
_cod_data_source_block s92
_cod_depositor_comments
;
The following automatic conversions were performed:

data item '_symmetry_cell_setting' value 'Triclinic' was changed to
'triclinic' in accordance with the
/home/saulius/struct/COD-crude-data/automatic-downloads/DataCite-retrospective/RSC/depositions/lib/dictionaries/cif_core.dic
dictionary named 'cif_core.dic' version 2.4.2 last updated on
2011-04-26.

Automatic conversion script
Id: cif_fix_values 6909 2019-04-08 15:41:33Z antanas 
;
_cod_original_sg_symbol_H-M P-1
_cod_database_code 7125570

loop_
_symmetry_equiv_pos_as_xyz
'x, y, z'
'-x, -y, -z'

loop_
_atom_site_label
_atom_site_type_symbol
_atom_site_fract_x
_atom_site_fract_y
_atom_site_fract_z
_atom_site_U_iso_or_equiv
_atom_site_adp_type
_atom_site_occupancy
_atom_site_symmetry_multiplicity
_atom_site_calc_flag
_atom_site_refinement_flags
C1 C 0.0220(7) 0.7170(7) 0.4161(7) 0.090(5) Uani 1 1 d GU
C2 C 0.0012(7) 0.7813(9) 0.3825(6) 0.089(5) Uani 1 1 d GU
C3 C -0.0272(8) 0.8486(8) 0.4285(9) 0.112(6) Uani 1 1 d GU
H3 H -0.0411 0.8917 0.4061 0.135 Uiso 1 1 calc R
C4 C -0.0348(7) 0.8516(8) 0.5081(8) 0.115(7) Uani 1 1 d GU
H4 H -0.0538 0.8966 0.5389 0.138 Uiso 1 1 calc R
C5 C -0.0139(7) 0.7872(10) 0.5417(5) 0.106(6) Uani 1 1 d GU
H5 H -0.0190 0.7892 0.5949 0.127 Uiso 1 1 calc R
C6 C 0.0145(7) 0.7199(8) 0.4957(8) 0.086(5) Uani 1 1 d GDU
C7 C 0.0364(12) 0.6442(10) 0.5260(11) 0.135(8) Uani 1 1 d DU
H7A H 0.0543 0.6055 0.4839 0.203 Uiso 1 1 calc R
H7B H -0.0146 0.6162 0.5391 0.203 Uiso 1 1 calc R
H7C H 0.0833 0.6635 0.5739 0.203 Uiso 1 1 calc R
C8 C 0.1703(6) 0.7493(7) 0.1828(7) 0.077(5) Uani 1 1 d GU
C9 C 0.2128(8) 0.7180(7) 0.2433(7) 0.076(5) Uani 1 1 d GU
C10 C 0.3036(8) 0.7258(7) 0.2584(6) 0.093(6) Uani 1 1 d GU
H10 H 0.3320 0.7049 0.2988 0.112 Uiso 1 1 calc R
C11 C 0.3519(6) 0.7648(8) 0.2129(8) 0.115(6) Uani 1 1 d GU
H11 H 0.4126 0.7700 0.2229 0.138 Uiso 1 1 calc R
C12 C 0.3094(8) 0.7961(8) 0.1524(8) 0.106(6) Uani 1 1 d GU
H12 H 0.3417 0.8222 0.1219 0.127 Uiso 1 1 calc R
C13 C 0.2186(9) 0.7883(8) 0.1373(7) 0.111(6) Uani 1 1 d GDU
C14 C 0.1638(11) 0.8093(15) 0.0645(10) 0.149(8) Uani 1 1 d DU
H14A H 0.1027 0.7982 0.0661 0.224 Uiso 1 1 calc R
H14B H 0.1724 0.7750 0.0143 0.224 Uiso 1 1 calc R
H14C H 0.1820 0.8677 0.0677 0.224 Uiso 1 1 calc R
O5 O 0.2544(7) 0.7199(8) 0.4868(7) 0.134(6) Uani 1 1 d D
C15 C 0.2441(12) 0.8013(10) 0.4715(9) 0.177(11) Uani 1 1 d DU
H15A H 0.1862 0.7969 0.4387 0.212 Uiso 1 1 calc R
H15B H 0.2878 0.8193 0.4428 0.212 Uiso 1 1 calc R
C16 C 0.2564(14) 0.8627(8) 0.5537(12) 0.235(14) Uani 1 1 d DU
H16A H 0.2845 0.9185 0.5540 0.281 Uiso 1 1 calc R
H16B H 0.2007 0.8656 0.5696 0.281 Uiso 1 1 calc R
C17 C 0.3146(15) 0.8267(12) 0.6093(8) 0.33(2) Uani 1 1 d DU
H17A H 0.3084 0.8459 0.6653 0.399 Uiso 1 1 calc R
H17B H 0.3757 0.8423 0.6073 0.399 Uiso 1 1 calc R
C18 C 0.2819(14) 0.7336(11) 0.5755(8) 0.183(10) Uani 1 1 d DU
H18A H 0.3281 0.7032 0.5881 0.220 Uiso 1 1 calc R
H18B H 0.2327 0.7149 0.5979 0.220 Uiso 1 1 calc R
O6 O 0.1864(6) 0.4962(8) 0.4617(6) 0.119(5) Uani 1 1 d D
C19 C 0.2051(10) 0.5021(9) 0.5495(5) 0.144(8) Uani 1 1 d DU
H19A H 0.1584 0.5218 0.5741 0.173 Uiso 1 1 calc R
H19B H 0.2600 0.5411 0.5770 0.173 Uiso 1 1 calc R
C20 C 0.2112(10) 0.4152(10) 0.5565(7) 0.127(7) Uani 1 1 d DU
H20A H 0.2549 0.4172 0.6043 0.153 Uiso 1 1 calc R
H20B H 0.1550 0.3850 0.5595 0.153 Uiso 1 1 calc R
C21 C 0.2379(10) 0.3748(8) 0.4794(9) 0.138(8) Uani 1 1 d DU
H21A H 0.2205 0.3140 0.4651 0.166 Uiso 1 1 calc R
H21B H 0.3009 0.3899 0.4850 0.166 Uiso 1 1 calc R
C22 C 0.1891(10) 0.4101(9) 0.4170(6) 0.127(8) Uani 1 1 d DU
H22A H 0.2197 0.4106 0.3729 0.153 Uiso 1 1 calc R
H22B H 0.1302 0.3770 0.3942 0.153 Uiso 1 1 calc R
C23 C 0.3948(7) 0.5082(7) 0.2726(6) 0.083(5) Uani 1 1 d GU
C24 C 0.3559(6) 0.5415(8) 0.3362(8) 0.087(5) Uani 1 1 d GU
C25 C 0.4039(9) 0.5655(8) 0.4164(7) 0.113(6) Uani 1 1 d GU
H25 H 0.3779 0.5878 0.4590 0.135 Uiso 1 1 calc R
C26 C 0.4909(8) 0.5563(8) 0.4331(6) 0.131(7) Uani 1 1 d GU
H26 H 0.5231 0.5724 0.4867 0.157 Uiso 1 1 calc R
C27 C 0.5299(6) 0.5230(8) 0.3695(8) 0.099(6) Uani 1 1 d GU
H27 H 0.5881 0.5169 0.3806 0.119 Uiso 1 1 calc R
C28 C 0.4818(8) 0.4990(7) 0.2892(7) 0.103(6) Uani 1 1 d GDU
C29 C 0.5203(10) 0.4644(12) 0.2147(8) 0.120(7) Uani 1 1 d DU
H29A H 0.4756 0.4518 0.1657 0.181 Uiso 1 1 calc R
H29B H 0.5409 0.4140 0.2195 0.181 Uiso 1 1 calc R
H29C H 0.5683 0.5058 0.2126 0.181 Uiso 1 1 calc R
C30 C 0.0641(7) 0.4153(6) 0.2357(5) 0.054(4) Uani 1 1 d GU
C31 C 0.1120(5) 0.3567(8) 0.2037(5) 0.071(5) Uani 1 1 d GU
C32 C 0.0813(8) 0.2713(7) 0.1921(6) 0.084(5) Uani 1 1 d GU
H32 H 0.1134 0.2321 0.1706 0.100 Uiso 1 1 calc R
C33 C 0.0025(8) 0.2445(6) 0.2125(6) 0.096(6) Uani 1 1 d GU
H33 H -0.0181 0.1873 0.2047 0.115 Uiso 1 1 calc R
C34 C -0.0454(6) 0.3031(9) 0.2445(6) 0.103(6) Uani 1 1 d GU
H34 H -0.0981 0.2851 0.2582 0.123 Uiso 1 1 calc R
C35 C -0.0147(7) 0.3885(8) 0.2561(5) 0.080(5) Uani 1 1 d GDU
C36 C -0.0652(10) 0.4566(9) 0.2897(9) 0.103(6) Uani 1 1 d DU
H36A H -0.0327 0.5111 0.2932 0.154 Uiso 1 1 calc R
H36B H -0.0728 0.4542 0.3431 0.154 Uiso 1 1 calc R
H36C H -0.1218 0.4470 0.2538 0.154 Uiso 1 1 calc R
O11 O 0.4028(7) 0.3140(9) 0.0241(6) 0.124(5) Uani 1 1 d D
C37 C 0.4581(10) 0.3767(8) -0.0021(9) 0.147(8) Uani 1 1 d DU
H37A H 0.5180 0.3890 0.0295 0.176 Uiso 1 1 calc R
H37B H 0.4357 0.4286 0.0055 0.176 Uiso 1 1 calc R
C38 C 0.4550(12) 0.3390(10) -0.0908(8) 0.175(10) Uani 1 1 d DU
H38A H 0.4094 0.3559 -0.1252 0.210 Uiso 1 1 calc R
H38B H 0.5110 0.3556 -0.1042 0.210 Uiso 1 1 calc R
C39 C 0.4348(11) 0.2461(9) -0.1005(9) 0.166(9) Uani 1 1 d DU
H39A H 0.4877 0.2255 -0.0840 0.199 Uiso 1 1 calc R
H39B H 0.4070 0.2154 -0.1567 0.199 Uiso 1 1 calc R
C40 C 0.3730(10) 0.2376(7) -0.0448(9) 0.135(8) Uani 1 1 d DU
H40A H 0.3130 0.2343 -0.0725 0.162 Uiso 1 1 calc R
H40B H 0.3762 0.1875 -0.0261 0.162 Uiso 1 1 calc R
O12 O 0.3609(7) 0.2780(8) 0.2076(7) 0.112(4) Uani 1 1 d D
C41 C 0.3298(8) 0.2905(11) 0.2843(8) 0.140(8) Uani 1 1 d DU
H41A H 0.2725 0.2552 0.2756 0.168 Uiso 1 1 calc R
H41B H 0.3253 0.3489 0.3048 0.168 Uiso 1 1 calc R
C42 C 0.3960(11) 0.2668(13) 0.3438(8) 0.195(11) Uani 1 1 d DU
H42A H 0.3781 0.2089 0.3447 0.234 Uiso 1 1 calc R
H42B H 0.4041 0.3035 0.3986 0.234 Uiso 1 1 calc R
C43 C 0.4784(8) 0.2779(14) 0.3121(10) 0.201(12) Uani 1 1 d DU
H43A H 0.5176 0.2428 0.3296 0.241 Uiso 1 1 calc R
H43B H 0.5089 0.3362 0.3306 0.241 Uiso 1 1 calc R
C44 C 0.4454(8) 0.2506(12) 0.2212(9) 0.166(9) Uani 1 1 d DU
H44A H 0.4861 0.2773 0.1945 0.199 Uiso 1 1 calc R
H44B H 0.4376 0.1900 0.2003 0.199 Uiso 1 1 calc R
C45 C -0.2159(8) 0.5991(8) 0.0601(6) 0.097(6) Uani 1 1 d GU
C46 C -0.1784(7) 0.6628(7) 0.1316(7) 0.075(5) Uani 1 1 d GU
C47 C -0.1971(7) 0.6551(7) 0.2055(6) 0.091(5) Uani 1 1 d GU
H47 H -0.1720 0.6977 0.2534 0.109 Uiso 1 1 calc R
C48 C -0.2534(8) 0.5838(9) 0.2079(6) 0.109(6) Uani 1 1 d GU
H48 H -0.2660 0.5787 0.2574 0.131 Uiso 1 1 calc R
C49 C -0.2910(8) 0.5202(7) 0.1364(8) 0.128(7) Uani 1 1 d GU
H49 H -0.3286 0.4725 0.1380 0.153 Uiso 1 1 calc R
C50 C -0.2722(8) 0.5278(7) 0.0625(6) 0.106(6) Uani 1 1 d GDU
C51 C -0.3097(14) 0.4571(10) -0.0173(8) 0.143(8) Uani 1 1 d DU
H51A H -0.2895 0.4735 -0.0616 0.214 Uiso 1 1 calc R
H51B H -0.3727 0.4473 -0.0285 0.214 Uiso 1 1 calc R
H51C H -0.2903 0.4064 -0.0117 0.214 Uiso 1 1 calc R
C52 C -0.0944(7) 0.8941(8) 0.0398(7) 0.069(4) Uani 1 1 d GU
C53 C -0.1740(8) 0.8519(6) -0.0128(7) 0.078(5) Uani 1 1 d GU
C54 C -0.2333(6) 0.8973(9) -0.0423(7) 0.101(6) Uani 1 1 d GU
H54 H -0.2866 0.8692 -0.0775 0.121 Uiso 1 1 calc R
C55 C -0.2130(8) 0.9849(9) -0.0192(8) 0.122(7) Uani 1 1 d GU
H55 H -0.2527 1.0153 -0.0390 0.147 Uiso 1 1 calc R
C56 C -0.1334(9) 1.0270(6) 0.0334(8) 0.110(6) Uani 1 1 d GU
H56 H -0.1198 1.0856 0.0488 0.131 Uiso 1 1 calc R
C57 C -0.0741(7) 0.9816(8) 0.0629(7) 0.101(6) Uani 1 1 d GDU
C58 C 0.0163(9) 1.0228(11) 0.1200(11) 0.142(8) Uani 1 1 d DU
H58A H 0.0461 0.9798 0.1328 0.213 Uiso 1 1 calc R
H58B H 0.0084 1.0591 0.1695 0.213 Uiso 1 1 calc R
H58C H 0.0507 1.0553 0.0933 0.213 Uiso 1 1 calc R
O17 O -0.1056(7) 0.9273(7) 0.2552(7) 0.120(4) Uani 1 1 d D
C59 C -0.0965(9) 1.0193(7) 0.2829(11) 0.165(9) Uani 1 1 d DU
H59A H -0.0578 1.0466 0.2550 0.199 Uiso 1 1 calc R
H59B H -0.0722 1.0396 0.3413 0.199 Uiso 1 1 calc R
C60 C -0.1868(12) 1.0376(9) 0.2631(14) 0.231(14) Uani 1 1 d DU
H60A H -0.1850 1.0888 0.2456 0.278 Uiso 1 1 calc R
H60B H -0.2138 1.0435 0.3100 0.278 Uiso 1 1 calc R
C61 C -0.2356(9) 0.9624(13) 0.1949(12) 0.209(12) Uani 1 1 d DU
H61A H -0.2251 0.9681 0.1427 0.251 Uiso 1 1 calc R
H61B H -0.2983 0.9543 0.1926 0.251 Uiso 1 1 calc R
C62 C -0.1984(8) 0.8910(8) 0.2168(10) 0.136(8) Uani 1 1 d DU
H62A H -0.2284 0.8701 0.2546 0.163 Uiso 1 1 calc R
H62B H -0.2039 0.8451 0.1684 0.163 Uiso 1 1 calc R
O18 O 0.1235(8) 0.9627(9) 0.2857(9) 0.148(6) Uani 1 1 d D
C63 C 0.1686(13) 0.9388(14) 0.3562(12) 0.201(12) Uani 1 1 d DU
H63A H 0.1715 0.8795 0.3408 0.241 Uiso 1 1 calc R
H63B H 0.1374 0.9490 0.4002 0.241 Uiso 1 1 calc R
C64 C 0.2591(13) 0.9921(17) 0.3825(15) 0.292(19) Uani 1 1 d DU
H64A H 0.2617 1.0422 0.4260 0.351 Uiso 1 1 calc R
H64B H 0.3020 0.9608 0.4013 0.351 Uiso 1 1 calc R
C65 C 0.2750(10) 1.014(2) 0.307(2) 0.42(3) Uani 1 1 d DU
H65A H 0.2951 0.9698 0.2716 0.499 Uiso 1 1 calc R
H65B H 0.3182 1.0663 0.3199 0.499 Uiso 1 1 calc R
C66 C 0.1866(14) 1.0251(15) 0.2667(15) 0.275(17) Uani 1 1 d DU
H66A H 0.1775 1.0817 0.2887 0.331 Uiso 1 1 calc R
H66B H 0.1808 1.0144 0.2081 0.331 Uiso 1 1 calc R
O1 O 0.0088(6) 0.7770(7) 0.3059(6) 0.083(3) Uani 1 1 d .
O2 O 0.0450(6) 0.6492(7) 0.3659(5) 0.075(3) Uani 1 1 d .
O3 O 0.0803(7) 0.7393(7) 0.1717(6) 0.083(3) Uani 1 1 d .
O4 O 0.1654(6) 0.6777(7) 0.2832(6) 0.082(3) Uani 1 1 d .
O7 O 0.2726(6) 0.5464(7) 0.3167(6) 0.084(3) Uani 1 1 d .
O8 O 0.1018(5) 0.4977(6) 0.2483(5) 0.061(3) Uani 1 1 d .
O9 O 0.3408(6) 0.4838(6) 0.1924(6) 0.071(3) Uani 1 1 d .
O10 O 0.1886(6) 0.3862(6) 0.1800(5) 0.065(3) Uani 1 1 d .
O13 O -0.1976(6) 0.6104(7) -0.0097(6) 0.084(3) Uani 1 1 d .
O14 O -0.1158(6) 0.7264(6) 0.1250(6) 0.076(3) Uani 1 1 d .
O15 O -0.1899(6) 0.7669(6) -0.0329(6) 0.076(3) Uani 1 1 d .
O16 O -0.0404(6) 0.8475(6) 0.0677(6) 0.080(3) Uani 1 1 d .
Na1 Na 0.1724(4) 0.5966(5) 0.3882(3) 0.092(2) Uani 1 1 d .
Na2 Na 0.3040(3) 0.3433(4) 0.1093(3) 0.0781(18) Uani 1 1 d .
Na3 Na 0.0008(4) 0.8551(4) 0.2099(4) 0.091(2) Uani 1 1 d .
Sb1 Sb 0.03359(6) 0.66310(7) 0.24521(6) 0.0681(4) Uani 1 1 d .
Sb2 Sb 0.21601(6) 0.51113(7) 0.19712(5) 0.0633(4) Uani 1 1 d .
Sb3 Sb -0.09083(7) 0.71677(7) 0.01475(6) 0.0700(4) Uani 1 1 d .

loop_
_atom_site_aniso_label
_atom_site_aniso_U_11
_atom_site_aniso_U_22
_atom_site_aniso_U_33
_atom_site_aniso_U_23
_atom_site_aniso_U_13
_atom_site_aniso_U_12
C1 0.070(10) 0.114(14) 0.079(11) 0.014(10) 0.023(9) 0.010(10)
C2 0.069(10) 0.120(14) 0.068(10) 0.018(10) 0.013(9) 0.002(9)
C3 0.127(13) 0.111(14) 0.088(12) 0.001(11) 0.029(10) 0.029(11)
C4 0.098(12) 0.145(15) 0.096(12) -0.004(11) 0.047(10) 0.032(11)
C5 0.087(11) 0.152(15) 0.067(10) 0.005(11) 0.025(9) 0.022(11)
C6 0.086(10) 0.114(13) 0.061(9) 0.029(9) 0.020(8) 0.017(10)
C7 0.130(14) 0.182(17) 0.105(12) 0.037(12) 0.068(11) 0.020(12)
C8 0.071(10) 0.072(11) 0.089(10) 0.015(9) 0.043(9) -0.008(9)
C9 0.062(10) 0.063(11) 0.086(11) -0.001(9) -0.003(9) 0.015(8)
C10 0.121(13) 0.071(11) 0.086(10) 0.009(9) 0.051(10) 0.002(10)
C11 0.123(13) 0.073(12) 0.131(13) 0.008(11) 0.017(12) 0.008(11)
C12 0.091(12) 0.105(13) 0.132(13) 0.052(11) 0.040(10) -0.001(10)
C13 0.095(12) 0.132(15) 0.114(12) 0.035(11) 0.031(11) 0.031(11)
C14 0.137(14) 0.174(17) 0.182(16) 0.105(13) 0.063(12) 0.043(12)
O5 0.075(8) 0.218(17) 0.084(9) -0.013(9) 0.000(7) 0.061(9)
C15 0.165(17) 0.166(18) 0.176(18) 0.043(15) -0.015(13) 0.030(15)
C16 0.23(2) 0.21(2) 0.23(2) -0.013(16) 0.044(16) 0.060(16)
C17 0.37(3) 0.33(3) 0.31(3) 0.13(2) 0.026(18) 0.081(19)
C18 0.170(17) 0.203(19) 0.164(17) 0.058(15) -0.005(13) 0.028(14)
O6 0.086(8) 0.243(17) 0.052(7) 0.062(9) 0.033(6) 0.045(9)
C19 0.130(14) 0.198(18) 0.122(14) 0.045(13) 0.062(12) 0.045(13)
C20 0.096(12) 0.177(17) 0.104(12) 0.035(12) 0.029(10) 0.009(12)
C21 0.140(14) 0.148(16) 0.123(13) 0.056(12) -0.003(12) 0.023(12)
C22 0.132(14) 0.163(16) 0.095(12) 0.065(12) 0.018(11) 0.011(12)
C23 0.051(9) 0.093(12) 0.104(12) 0.046(10) -0.012(9) 0.008(8)
C24 0.094(12) 0.089(12) 0.078(10) 0.035(9) 0.017(10) -0.001(10)
C25 0.086(11) 0.151(15) 0.106(12) 0.069(11) -0.004(10) 0.012(11)
C26 0.112(14) 0.136(15) 0.135(14) 0.018(12) 0.023(12) 0.030(12)
C27 0.068(10) 0.119(14) 0.100(11) 0.040(10) -0.021(9) 0.017(9)
C28 0.086(11) 0.091(13) 0.135(13) 0.041(11) 0.022(11) 0.010(10)
C29 0.064(10) 0.153(15) 0.129(13) 0.032(12) 0.004(10) 0.008(10)
C30 0.042(8) 0.087(11) 0.031(7) 0.027(7) 0.004(6) -0.008(8)
C31 0.076(10) 0.096(12) 0.042(8) 0.026(8) 0.008(8) 0.014(10)
C32 0.078(10) 0.106(13) 0.066(9) 0.035(9) 0.011(8) 0.001(9)
C33 0.116(13) 0.088(12) 0.087(11) 0.037(10) 0.032(10) -0.004(10)
C34 0.108(12) 0.118(14) 0.071(10) 0.020(10) 0.030(9) -0.016(11)
C35 0.073(10) 0.119(13) 0.052(8) 0.025(9) 0.017(8) 0.023(10)
C36 0.094(11) 0.134(14) 0.075(10) 0.012(10) 0.042(9) 0.007(10)
O11 0.100(9) 0.189(16) 0.082(8) 0.035(9) 0.019(7) 0.027(10)
C37 0.134(14) 0.172(17) 0.125(14) 0.019(13) 0.064(12) -0.004(13)
C38 0.184(17) 0.175(18) 0.155(16) 0.034(14) 0.057(14) -0.006(14)
C39 0.190(17) 0.182(18) 0.149(15) 0.021(13) 0.098(13) 0.078(14)
C40 0.141(14) 0.108(14) 0.184(16) 0.039(13) 0.086(13) 0.057(12)
O12 0.076(8) 0.134(12) 0.138(11) 0.046(9) 0.023(7) 0.046(8)
C41 0.163(16) 0.145(16) 0.155(15) 0.093(13) 0.066(13) 0.045(12)
C42 0.182(18) 0.23(2) 0.138(15) 0.042(14) -0.021(14) 0.006(15)
C43 0.194(19) 0.23(2) 0.181(18) 0.078(16) 0.022(15) 0.046(15)
C44 0.161(16) 0.169(17) 0.169(16) 0.060(14) 0.014(13) 0.040(14)
C45 0.093(11) 0.123(14) 0.090(11) 0.042(11) 0.058(10) 0.000(10)
C46 0.068(10) 0.096(12) 0.065(9) 0.025(9) 0.019(8) 0.016(9)
C47 0.064(10) 0.141(14) 0.072(10) 0.037(10) 0.014(8) 0.019(10)
C48 0.102(12) 0.148(15) 0.078(11) 0.047(11) 0.033(9) -0.019(11)
C49 0.114(13) 0.178(16) 0.092(11) 0.045(12) 0.053(10) -0.018(11)
C50 0.096(12) 0.123(14) 0.096(12) 0.043(11) 0.014(10) -0.004(10)
C51 0.156(15) 0.140(15) 0.113(13) 0.049(12) 0.015(11) -0.036(12)
C52 0.073(10) 0.055(10) 0.091(10) 0.037(9) 0.017(8) 0.027(8)
C53 0.072(10) 0.076(12) 0.098(11) 0.036(10) 0.021(9) 0.024(9)
C54 0.083(11) 0.097(13) 0.133(13) 0.044(11) 0.029(10) 0.021(10)
C55 0.116(13) 0.114(15) 0.150(14) 0.069(12) 0.018(11) 0.021(11)
C56 0.119(13) 0.071(12) 0.147(14) 0.043(11) 0.013(11) 0.043(11)
C57 0.095(12) 0.093(13) 0.122(12) 0.046(11) 0.016(10) 0.025(10)
C58 0.172(16) 0.094(14) 0.168(15) 0.054(12) 0.030(13) 0.030(12)
O17 0.114(10) 0.097(11) 0.131(10) 0.010(8) -0.001(8) 0.037(8)
C59 0.155(16) 0.127(16) 0.196(17) 0.013(14) 0.037(14) 0.026(13)
C60 0.24(2) 0.22(2) 0.25(2) 0.024(15) 0.043(15) 0.150(17)
C61 0.171(18) 0.23(2) 0.23(2) 0.086(17) 0.035(15) 0.027(16)
C62 0.119(14) 0.128(15) 0.164(15) 0.028(12) 0.050(12) 0.035(12)
O18 0.130(11) 0.132(13) 0.173(13) 0.069(11) 0.007(10) -0.013(10)
C63 0.202(19) 0.20(2) 0.187(18) 0.054(16) 0.026(15) 0.021(16)
C64 0.26(2) 0.31(3) 0.28(2) 0.073(18) 0.040(18) 0.001(18)
C65 0.39(4) 0.43(4) 0.42(4) 0.09(2) 0.11(2) 0.07(2)
C66 0.26(2) 0.26(2) 0.32(2) 0.124(18) 0.027(17) 0.056(18)
O1 0.074(7) 0.100(9) 0.076(7) 0.031(6) 0.007(6) 0.020(6)
O2 0.082(7) 0.107(9) 0.038(5) 0.014(6) 0.021(5) 0.032(6)
O3 0.092(8) 0.101(9) 0.075(7) 0.040(6) 0.040(6) 0.028(7)
O4 0.064(7) 0.104(10) 0.074(7) 0.025(6) 0.017(5) 0.006(6)
O7 0.060(6) 0.111(10) 0.070(7) 0.024(6) -0.012(5) 0.015(6)
O8 0.053(6) 0.089(8) 0.046(5) 0.029(5) 0.008(4) 0.008(5)
O9 0.061(6) 0.078(8) 0.077(7) 0.024(6) 0.024(5) 0.010(5)
O10 0.056(6) 0.093(8) 0.044(5) 0.021(5) 0.008(5) 0.011(5)
O13 0.080(7) 0.085(9) 0.090(8) 0.028(6) 0.034(6) -0.003(6)
O14 0.081(7) 0.071(8) 0.075(7) 0.017(6) 0.018(6) 0.018(6)
O15 0.078(7) 0.062(8) 0.084(7) 0.019(6) 0.018(6) 0.002(6)
O16 0.081(7) 0.060(8) 0.107(8) 0.037(6) 0.017(6) 0.016(6)
Na1 0.078(4) 0.143(7) 0.053(3) 0.028(4) 0.005(3) 0.026(4)
Na2 0.061(4) 0.095(5) 0.077(4) 0.032(4) 0.008(3) 0.005(3)
Na3 0.102(5) 0.073(5) 0.089(4) 0.012(4) 0.008(4) 0.019(4)
Sb1 0.0636(7) 0.0873(9) 0.0507(6) 0.0151(6) 0.0114(5) 0.0140(6)
Sb2 0.0536(6) 0.0885(9) 0.0492(6) 0.0259(6) 0.0089(5) 0.0096(6)
Sb3 0.0769(8) 0.0613(8) 0.0780(7) 0.0242(6) 0.0267(6) 0.0119(6)

loop_
_atom_type_symbol
_atom_type_description
_atom_type_scat_dispersion_real
_atom_type_scat_dispersion_imag
_atom_type_scat_source
C C 0.0033 0.0016 'International Tables Vol C Tables 4.2.6.8 and 6.1.1.4'
H H 0.0000 0.0000 'International Tables Vol C Tables 4.2.6.8 and 6.1.1.4'
O O 0.0106 0.0060 'International Tables Vol C Tables 4.2.6.8 and 6.1.1.4'
Na Na 0.0362 0.0249 'International Tables Vol C Tables 4.2.6.8 and 6.1.1.4'
Sb Sb -0.5866 1.5461 'International Tables Vol C Tables 4.2.6.8 and 6.1.1.4'

loop_
_geom_angle_atom_site_label_1
_geom_angle_atom_site_label_2
_geom_angle_atom_site_label_3
_geom_angle
_geom_angle_site_symmetry_1
_geom_angle_site_symmetry_3
O2 C1 C2 117.4(11) . .
O2 C1 C6 122.4(11) . .
C2 C1 C6 120.0 . .
O1 C2 C3 121.1(12) . .
O1 C2 C1 118.9(12) . .
C3 C2 C1 120.0 . .
C2 C3 C4 120.0 . .
C5 C4 C3 120.0 . .
C4 C5 C6 120.0 . .
C5 C6 C1 120.0 . .
C5 C6 C7 124.1(12) . .
C1 C6 C7 115.8(12) . .
O3 C8 C9 116.6(10) . .
O3 C8 C13 123.4(10) . .
C9 C8 C13 120.0 . .
O4 C9 C8 119.1(10) . .
O4 C9 C10 120.8(10) . .
C8 C9 C10 120.0 . .
C11 C10 C9 120.0 . .
C10 C11 C12 120.0 . .
C13 C12 C11 120.0 . .
C12 C13 C8 120.0 . .
C12 C13 C14 124.2(11) . .
C8 C13 C14 115.3(11) . .
C18 O5 C15 108.0(4) . .
C18 O5 Na1 128.1(10) . .
C15 O5 Na1 117.6(9) . .
O5 C15 C16 106.3(4) . .
C17 C16 C15 103.27(9) . .
C16 C17 C18 103.27(10) . .
O5 C18 C17 105.0(5) . .
C22 O6 C19 108.0(4) . .
C22 O6 Na1 118.4(7) . .
C19 O6 Na1 133.0(8) . .
O6 C19 C20 106.4(4) . .
C21 C20 C19 103.48(17) . .
C20 C21 C22 103.38(17) . .
O6 C22 C21 105.0(5) . .
C24 C23 C28 120.0 . .
C24 C23 O9 116.5(9) . .
C28 C23 O9 123.4(9) . .
O7 C24 C25 122.8(10) . .
O7 C24 C23 117.1(10) . .
C25 C24 C23 120.0 . .
C26 C25 C24 120.0 . .
C27 C26 C25 120.0 . .
C26 C27 C28 120.0 . .
C27 C28 C23 120.0 . .
C27 C28 C29 123.7(10) . .
C23 C28 C29 116.3(10) . .
O8 C30 C31 115.5(10) . .
O8 C30 C35 124.4(10) . .
C31 C30 C35 120.0 . .
C32 C31 C30 120.0 . .
C32 C31 O10 121.9(10) . .
C30 C31 O10 118.0(10) . .
C31 C32 C33 120.0 . .
C32 C33 C34 120.0 . .
C35 C34 C33 120.0 . .
C34 C35 C30 120.0 . .
C34 C35 C36 122.8(10) . .
C30 C35 C36 117.2(10) . .
C40 O11 C37 108.0(4) . .
C40 O11 Na2 116.0(8) . .
C37 O11 Na2 125.4(9) . .
O11 C37 C38 106.5(4) . .
C39 C38 C37 103.51(17) . .
C38 C39 C40 103.39(17) . .
O11 C40 C39 104.9(5) . .
C41 O12 C44 107.9(4) . .
C41 O12 Na2 119.1(8) . .
C44 O12 Na2 129.1(8) . .
O12 C41 C42 106.6(4) . .
C41 C42 C43 103.73(17) . .
C42 C43 C44 103.36(17) . .
O12 C44 C43 104.7(5) . .
O13 C45 C46 117.7(10) . .
O13 C45 C50 122.3(10) . .
C46 C45 C50 120.0 . .
O14 C46 C45 115.9(9) . .
O14 C46 C47 123.7(9) . .
C45 C46 C47 120.0 . .
C48 C47 C46 120.0 . .
C49 C48 C47 120.0 . .
C48 C49 C50 120.0 . .
C49 C50 C45 120.0 . .
C49 C50 C51 121.4(11) . .
C45 C50 C51 118.5(11) . .
O16 C52 C53 117.7(10) . .
O16 C52 C57 122.3(10) . .
C53 C52 C57 120.0 . .
O15 C53 C54 122.9(10) . .
O15 C53 C52 117.1(10) . .
C54 C53 C52 120.0 . .
C53 C54 C55 120.0 . .
C56 C55 C54 120.0 . .
C55 C56 C57 120.0 . .
C56 C57 C52 120.0 . .
C56 C57 C58 123.6(11) . .
C52 C57 C58 116.4(11) . .
C59 O17 C62 107.9(4) . .
C59 O17 Na3 126.1(9) . .
C62 O17 Na3 118.3(8) . .
O17 C59 C60 106.7(4) . .
C59 C60 C61 103.76(17) . .
C60 C61 C62 103.38(17) . .
O17 C62 C61 104.7(5) . .
C66 O18 C63 108.0(4) . .
C66 O18 Na3 135.9(12) . .
C63 O18 Na3 110.2(11) . .
O18 C63 C64 106.6(4) . .
C65 C64 C63 103.64(17) . .
C64 C65 C66 103.38(17) . .
O18 C66 C65 104.8(5) . .
C2 O1 Sb1 113.5(9) . .
C2 O1 Na3 141.7(10) . .
Sb1 O1 Na3 104.8(5) . .
C1 O2 Sb1 110.3(8) . .
C1 O2 Na1 127.7(7) . .
Sb1 O2 Na1 103.8(4) . .
C8 O3 Sb1 110.0(8) . .
C8 O3 Na3 124.6(8) . .
Sb1 O3 Na3 98.1(4) . .
C9 O4 Sb1 115.0(8) . .
C9 O4 Na1 144.2(8) . .
Sb1 O4 Na1 100.6(4) . .
C24 O7 Sb2 116.6(9) . .
C24 O7 Na1 135.0(8) . .
Sb2 O7 Na1 108.2(4) . .
C30 O8 Sb2 112.3(8) . .
C30 O8 Na1 123.6(6) . .
Sb2 O8 Na1 96.3(3) . .
C23 O9 Sb2 109.9(7) . .
C23 O9 Na2 123.1(7) . .
Sb2 O9 Na2 101.2(4) . .
C31 O10 Sb2 114.6(8) . .
C31 O10 Na2 144.4(8) . .
Sb2 O10 Na2 100.6(4) . .
C45 O13 Sb3 110.7(8) . .
C45 O13 Na2 122.0(8) . 2_565
Sb3 O13 Na2 96.8(4) . 2_565
C46 O14 Sb3 116.3(8) . .
C46 O14 Na3 142.5(8) . .
Sb3 O14 Na3 100.7(4) . .
C53 O15 Sb3 114.8(8) . .
C53 O15 Na2 137.3(8) . 2_565
Sb3 O15 Na2 107.9(5) . 2_565
C52 O16 Sb3 111.5(8) . .
C52 O16 Na3 122.5(8) . .
Sb3 O16 Na3 101.9(4) . .
O7 Na1 O2 139.1(4) . .
O7 Na1 O6 89.5(4) . .
O2 Na1 O6 122.0(4) . .
O7 Na1 O5 104.2(4) . .
O2 Na1 O5 95.3(5) . .
O6 Na1 O5 100.9(5) . .
O7 Na1 O4 78.8(4) . .
O2 Na1 O4 65.8(4) . .
O6 Na1 O4 166.3(5) . .
O5 Na1 O4 88.9(5) . .
O7 Na1 O8 66.8(3) . .
O2 Na1 O8 82.0(3) . .
O6 Na1 O8 98.7(4) . .
O5 Na1 O8 158.4(5) . .
O4 Na1 O8 70.4(3) . .
O7 Na1 Sb2 33.1(2) . .
O2 Na1 Sb2 107.3(3) . .
O6 Na1 Sb2 106.7(4) . .
O5 Na1 Sb2 126.0(4) . .
O4 Na1 Sb2 59.6(3) . .
O8 Na1 Sb2 37.6(2) . .
O7 Na1 Sb1 103.0(3) . .
O2 Na1 Sb1 36.3(2) . .
O6 Na1 Sb1 145.9(4) . .
O5 Na1 Sb1 106.4(4) . .
O4 Na1 Sb1 34.7(2) . .
O8 Na1 Sb1 59.6(2) . .
Sb2 Na1 Sb1 73.03(10) . .
O15 Na2 O11 96.1(5) 2_565 .
O15 Na2 O12 97.9(4) 2_565 .
O11 Na2 O12 97.1(5) . .
O15 Na2 O9 145.3(4) 2_565 .
O11 Na2 O9 112.1(5) . .
O12 Na2 O9 98.1(4) . .
O15 Na2 O10 82.2(4) 2_565 .
O11 Na2 O10 169.6(4) . .
O12 Na2 O10 93.4(4) . .
O9 Na2 O10 66.3(3) . .
O15 Na2 O13 68.2(4) 2_565 2_565
O11 Na2 O13 96.2(4) . 2_565
O12 Na2 O13 161.7(4) . 2_565
O9 Na2 O13 88.4(4) . 2_565
O10 Na2 O13 73.6(3) . 2_565
O15 Na2 Sb2 108.8(3) 2_565 .
O11 Na2 Sb2 138.9(4) . .
O12 Na2 Sb2 110.8(4) . .
O9 Na2 Sb2 36.6(2) . .
O10 Na2 Sb2 34.8(2) . .
O13 Na2 Sb2 65.4(3) 2_565 .
O15 Na2 Sb3 33.1(3) 2_565 2_565
O11 Na2 Sb3 107.6(3) . 2_565
O12 Na2 Sb3 125.4(3) . 2_565
O9 Na2 Sb3 115.1(3) . 2_565
O10 Na2 Sb3 65.7(2) . 2_565
O13 Na2 Sb3 37.7(2) 2_565 2_565
Sb2 Na2 Sb3 80.73(12) . 2_565
O17 Na3 O1 96.2(5) . .
O17 Na3 O18 95.7(5) . .
O1 Na3 O18 95.0(5) . .
O17 Na3 O16 98.2(4) . .
O1 Na3 O16 144.9(5) . .
O18 Na3 O16 115.1(5) . .
O17 Na3 O3 160.3(5) . .
O1 Na3 O3 69.1(4) . .
O18 Na3 O3 98.4(5) . .
O16 Na3 O3 88.1(4) . .
O17 Na3 O14 91.9(4) . .
O1 Na3 O14 82.4(4) . .
O18 Na3 O14 172.2(5) . .
O16 Na3 O14 65.3(3) . .
O3 Na3 O14 73.7(4) . .
O17 Na3 Sb1 124.2(4) . .
O1 Na3 Sb1 34.8(3) . .
O18 Na3 Sb1 109.4(4) . .
O16 Na3 Sb1 113.3(3) . .
O3 Na3 Sb1 37.5(2) . .
O14 Na3 Sb1 64.5(3) . .
O17 Na3 Sb3 109.0(3) . .
O1 Na3 Sb3 108.7(3) . .
O18 Na3 Sb3 143.0(5) . .
O16 Na3 Sb3 36.2(2) . .
O3 Na3 Sb3 66.1(3) . .
O14 Na3 Sb3 33.7(2) . .
Sb1 Na3 Sb3 79.29(14) . .
O4 Sb1 O1 102.7(4) . .
O4 Sb1 O2 78.2(4) . .
O1 Sb1 O2 79.2(4) . .
O4 Sb1 O3 78.8(4) . .
O1 Sb1 O3 80.9(4) . .
O2 Sb1 O3 145.2(4) . .
O4 Sb1 Na3 105.0(3) . .
O1 Sb1 Na3 40.4(3) . .
O2 Sb1 Na3 119.3(3) . .
O3 Sb1 Na3 44.5(3) . .
O4 Sb1 Na1 44.7(3) . .
O1 Sb1 Na1 107.1(3) . .
O2 Sb1 Na1 39.9(3) . .
O3 Sb1 Na1 123.5(3) . .
Na3 Sb1 Na1 136.71(15) . .
O10 Sb2 O7 99.1(4) . .
O10 Sb2 O9 80.2(4) . .
O7 Sb2 O9 79.7(4) . .
O10 Sb2 O8 78.9(4) . .
O7 Sb2 O8 79.7(4) . .
O9 Sb2 O8 147.8(3) . .
O10 Sb2 Na2 44.5(3) . .
O7 Sb2 Na2 106.4(3) . .
O9 Sb2 Na2 42.3(3) . .
O8 Sb2 Na2 123.4(3) . .
O10 Sb2 Na1 104.9(3) . .
O7 Sb2 Na1 38.7(3) . .
O9 Sb2 Na1 118.4(3) . .
O8 Sb2 Na1 46.1(2) . .
Na2 Sb2 Na1 136.64(14) . .
O14 Sb3 O15 98.9(4) . .
O14 Sb3 O16 81.2(4) . .
O15 Sb3 O16 78.7(4) . .
O14 Sb3 O13 78.3(4) . .
O15 Sb3 O13 81.1(4) . .
O16 Sb3 O13 148.5(4) . .
O14 Sb3 Na3 45.6(3) . .
O15 Sb3 Na3 105.1(3) . .
O16 Sb3 Na3 41.8(3) . .
O13 Sb3 Na3 123.9(3) . .
O14 Sb3 Na2 101.5(3) . 2_565
O15 Sb3 Na2 39.0(3) . 2_565
O16 Sb3 Na2 117.6(3) . 2_565
O13 Sb3 Na2 45.5(3) . 2_565
Na3 Sb3 Na2 133.64(15) . 2_565

loop_
_geom_bond_atom_site_label_1
_geom_bond_atom_site_label_2
_geom_bond_distance
_geom_bond_site_symmetry_2
C1 O2 1.385(13) .
C1 C2 1.3900 .
C1 C6 1.3900 .
C2 O1 1.334(12) .
C2 C3 1.3900 .
C3 C4 1.3900 .
C4 C5 1.3900 .
C5 C6 1.3900 .
C6 C7 1.5400(10) .
C8 O3 1.378(12) .
C8 C9 1.3900 .
C8 C13 1.3900 .
C9 O4 1.320(12) .
C9 C10 1.3900 .
C10 C11 1.3900 .
C11 C12 1.3900 .
C12 C13 1.3900 .
C13 C14 1.5397(10) .
O5 C18 1.4692(10) .
O5 C15 1.4696(10) .
O5 Na1 2.359(12) .
C15 C16 1.4991(10) .
C16 C17 1.4989(10) .
C17 C18 1.4990(10) .
O6 C22 1.4689(14) .
O6 C19 1.4693(14) .
O6 Na1 2.346(11) .
C19 C20 1.4986(15) .
C20 C21 1.4983(15) .
C21 C22 1.4985(15) .
C23 C24 1.3900 .
C23 C28 1.3900 .
C23 O9 1.423(11) .
C24 O7 1.316(11) .
C24 C25 1.3900 .
C25 C26 1.3900 .
C26 C27 1.3900 .
C27 C28 1.3900 .
C28 C29 1.5398(10) .
C30 O8 1.364(11) .
C30 C31 1.3900 .
C30 C35 1.3900 .
C31 C32 1.3900 .
C31 O10 1.401(11) .
C32 C33 1.3900 .
C33 C34 1.3900 .
C34 C35 1.3900 .
C35 C36 1.5399(10) .
O11 C40 1.4689(14) .
O11 C37 1.4694(14) .
O11 Na2 2.346(12) .
C37 C38 1.4985(15) .
C38 C39 1.4982(15) .
C39 C40 1.4986(15) .
O12 C41 1.4691(14) .
O12 C44 1.4692(14) .
O12 Na2 2.349(11) .
C41 C42 1.4979(15) .
C42 C43 1.4980(15) .
C43 C44 1.4989(15) .
C45 O13 1.337(12) .
C45 C46 1.3900 .
C45 C50 1.3900 .
C46 O14 1.381(12) .
C46 C47 1.3900 .
C47 C48 1.3900 .
C48 C49 1.3900 .
C49 C50 1.3900 .
C50 C51 1.5401(10) .
C52 O16 1.337(12) .
C52 C53 1.3900 .
C52 C57 1.3900 .
C53 O15 1.351(12) .
C53 C54 1.3900 .
C54 C55 1.3900 .
C55 C56 1.3900 .
C56 C57 1.3900 .
C57 C58 1.5399(11) .
O17 C59 1.4691(14) .
O17 C62 1.4693(14) .
O17 Na3 2.338(12) .
C59 C60 1.4978(15) .
C60 C61 1.4979(15) .
C61 C62 1.4988(15) .
O18 C66 1.4691(15) .
O18 C63 1.4692(14) .
O18 Na3 2.377(13) .
C63 C64 1.4981(15) .
C64 C65 1.4981(15) .
C65 C66 1.4987(15) .
O1 Sb1 2.064(11) .
O1 Na3 2.341(11) .
O2 Sb1 2.132(8) .
O2 Na1 2.314(11) .
O3 Sb1 2.146(9) .
O3 Na3 2.471(12) .
O4 Sb1 2.027(9) .
O4 Na1 2.505(12) .
O7 Sb2 2.007(9) .
O7 Na1 2.299(12) .
O8 Sb2 2.146(8) .
O8 Na1 2.531(10) .
O9 Sb2 2.093(9) .
O9 Na2 2.362(11) .
O10 Sb2 2.003(10) .
O10 Na2 2.459(11) .
O13 Sb3 2.163(10) .
O13 Na2 2.524(12) 2_565
O14 Sb3 1.985(9) .
O14 Na3 2.555(12) .
O15 Sb3 2.019(10) .
O15 Na2 2.322(11) 2_565
O16 Sb3 2.122(10) .
O16 Na3 2.396(11) .
Na1 Sb2 3.493(6) .
Na1 Sb1 3.500(6) .
Na2 O15 2.322(11) 2_565
Na2 O13 2.524(12) 2_565
Na2 Sb2 3.446(7) .
Na2 Sb3 3.515(5) 2_565
Na3 Sb1 3.493(6) .
Na3 Sb3 3.514(6) .
Sb3 Na2 3.515(5) 2_565
